data_1574558
loop_
_publ_author_name
'Zhang, Yu'
'Sun, Xiaotian'
'Wang, Weizhou'

_publ_section_title
;
 Strong supramolecular synthons assembled by hydrogen bonds and chalcogen
 bonds
;
_journal_issue 21
_journal_name_full CrystEngComm
_journal_page_first 3439
_journal_page_last 3443
_journal_paper_doi 10.1039/D5CE00262A
_journal_volume 27
_journal_year 2025
_chemical_formula_moiety 'C6 H4 N2 Se, C8 H5 Br O4'
_chemical_formula_sum 'C14 H9 Br N2 O4 Se'
_chemical_formula_weight 428.10
_space_group_crystal_system monoclinic
_space_group_IT_number 13
_space_group_name_Hall '-P 2yc'
_space_group_name_H-M_alt 'P 1 2/c 1'
_atom_sites_solution_hydrogens geom
_atom_sites_solution_primary dual
_audit_creation_date 2023-05-06
_audit_creation_method
;
Olex2 1.5
(compiled 2022.04.07 svn.rca3783a0 for OlexSys, GUI svn.r6498)
;
_audit_update_record
;
2025-03-09 deposited with the CCDC.	2025-05-01 downloaded from the CCDC.
;
_cell_angle_alpha 90
_cell_angle_beta 99.177(9)
_cell_angle_gamma 90
_cell_formula_units_Z 2
_cell_length_a 11.154(3)
_cell_length_b 9.184(2)
_cell_length_c 7.3865(19)
_cell_measurement_reflns_used 2636
_cell_measurement_temperature 300.00
_cell_measurement_theta_max 24.355
_cell_measurement_theta_min 3.095
_cell_volume 747.0(3)
_computing_cell_refinement 'SAINT v8.37A (Bruker, 2015)'
_computing_data_collection 'Bruker D8 Venture diffractrometer'
_computing_data_reduction 'SAINT v8.37A (Bruker, 2015)'
_computing_molecular_graphics 'Olex2 1.5 (Dolomanov et al., 2009)'
_computing_publication_material 'Olex2 1.5 (Dolomanov et al., 2009)'
_computing_structure_refinement 'SHELXL 2019/2 (Sheldrick, 2015)'
_computing_structure_solution 'SHELXT 2018/2 (Sheldrick, 2018)'
_diffrn_ambient_temperature 300.00
_diffrn_detector 'CCD area detector'
_diffrn_detector_area_resol_mean 7.9
_diffrn_detector_type 'CCD area detector'
_diffrn_measured_fraction_theta_full 0.996
_diffrn_measured_fraction_theta_max 0.988
_diffrn_measurement_device 'three-circle diffractometer'
_diffrn_measurement_device_type 'Bruker APEX-II CCD'
_diffrn_measurement_method 'phi and omega scans'
_diffrn_radiation_monochromator graphite
_diffrn_radiation_probe x-ray
_diffrn_radiation_type MoK\a
_diffrn_radiation_wavelength 0.71073
_diffrn_reflns_av_R_equivalents 0.1080
_diffrn_reflns_av_unetI/netI 0.0643
_diffrn_reflns_Laue_measured_fraction_full 0.996
_diffrn_reflns_Laue_measured_fraction_max 0.988
_diffrn_reflns_limit_h_max 14
_diffrn_reflns_limit_h_min -14
_diffrn_reflns_limit_k_max 11
_diffrn_reflns_limit_k_min -11
_diffrn_reflns_limit_l_max 9
_diffrn_reflns_limit_l_min -9
_diffrn_reflns_number 15360
_diffrn_reflns_point_group_measured_fraction_full 0.996
_diffrn_reflns_point_group_measured_fraction_max 0.988
_diffrn_reflns_theta_full 25.242
_diffrn_reflns_theta_max 27.828
_diffrn_reflns_theta_min 2.888
_diffrn_source 'sealed X-ray tube'
_diffrn_source_current 30.0
_diffrn_source_power 1.5
_diffrn_source_target Mo
_diffrn_source_type 'Incoatec I\ms'
_diffrn_source_voltage 50.0
_diffrn_standards_number 0
_exptl_absorpt_coefficient_mu 5.207
_exptl_absorpt_correction_T_max 0.7456
_exptl_absorpt_correction_T_min 0.3430
_exptl_absorpt_correction_type multi-scan
_exptl_absorpt_process_details
;
SADABS-2016/2 (Bruker,2016/2) was used for absorption correction.
wR2(int) was 0.1453 before and 0.0876 after correction.
The Ratio of minimum to maximum transmission is 0.4600.
The \l/2 correction factor is Not present.
;
_exptl_crystal_colour colourless
_exptl_crystal_colour_primary colourless
_exptl_crystal_density_diffrn 1.903
_exptl_crystal_description block
_exptl_crystal_F_000 416
_exptl_crystal_size_max 0.16
_exptl_crystal_size_mid 0.15
_exptl_crystal_size_min 0.13
_refine_diff_density_max 0.587
_refine_diff_density_min -0.652
_refine_diff_density_rms 0.082
_refine_ls_extinction_method none
_refine_ls_goodness_of_fit_ref 1.027
_refine_ls_hydrogen_treatment constr
_refine_ls_matrix_type full
_refine_ls_number_parameters 103
_refine_ls_number_reflns 1758
_refine_ls_number_restraints 0
_refine_ls_restrained_S_all 1.027
_refine_ls_R_factor_all 0.0860
_refine_ls_R_factor_gt 0.0515
_refine_ls_shift/su_max 0.000
_refine_ls_shift/su_mean 0.000
_refine_ls_structure_factor_coef Fsqd
_refine_ls_weighting_details 'w=1/[\s^2^(Fo^2^)+(0.0101P)^2^+1.3734P] where P=(Fo^2^+2Fc^2^)/3'
_refine_ls_weighting_scheme calc
_refine_ls_wR_factor_gt 0.1006
_refine_ls_wR_factor_ref 0.1144
_reflns_Friedel_coverage 0.000
_reflns_number_gt 1231
_reflns_number_total 1758
_reflns_threshold_expression 'I > 2\s(I)'
_cod_data_source_file d5ce00262a2.cif
_cod_data_source_block 7
_cod_depositor_comments 'Adding full bibliography for 1574556--1574561.cif.'
_cod_original_cell_volume 746.9(3)
_cod_database_code 1574558
_shelx_shelxl_version_number 2019/2
_shelx_space_group_comment
;
The symmetry employed for this shelxl refinement is uniquely defined
by the following loop, which should always be used as a source of
symmetry information in preference to the above space-group names.
They are only intended as comments.
;
_shelx_estimated_absorpt_t_max 0.551
_shelx_estimated_absorpt_t_min 0.490
_olex2_refinement_description
;
1. Fixed Uiso
 At 1.2 times of:
  All C(H) groups
 At 1.5 times of:
  All O(H) groups
2.a Aromatic/amide H refined with riding coordinates:
 C8(H8), C6(H6), C2(H2A), C3(H3)
2.b Idealised tetrahedral OH refined as rotating group:
 O2(H2)
;
_olex2_submission_special_instructions 'No special instructions were received'

loop_
_space_group_symop_operation_xyz
'x, y, z'
'-x, y, -z+1/2'
'-x, -y, -z'
'x, -y, z-1/2'

loop_
_atom_site_label
_atom_site_type_symbol
_atom_site_fract_x
_atom_site_fract_y
_atom_site_fract_z
_atom_site_U_iso_or_equiv
_atom_site_adp_type
_atom_site_occupancy
_atom_site_site_symmetry_order
_atom_site_calc_flag
_atom_site_refinement_flags_posn
_atom_site_refinement_flags_adp
_atom_site_refinement_flags_occupancy
_atom_site_disorder_assembly
_atom_site_disorder_group
Se1 Se 0.500000 0.67784(7) 0.250000 0.0523(2) Uani 1 2 d S T P . .
Br1 Br 1.000000 0.06126(9) 0.750000 0.1110(4) Uani 1 2 d S T P . .
O2 O 0.8028(3) 0.7115(3) 0.5753(5) 0.0592(9) Uani 1 1 d . . . . .
H2 H 0.744889 0.749801 0.510431 0.089 Uiso 1 1 calc R U . . .
O1 O 0.7040(3) 0.5080(4) 0.4826(5) 0.0693(10) Uani 1 1 d . . . . .
N1 N 0.6090(3) 0.8118(4) 0.3411(5) 0.0517(9) Uani 1 1 d . . . . .
C4 C 0.7917(4) 0.5691(5) 0.5647(6) 0.0485(10) Uani 1 1 d . . . . .
C5 C 0.8998(4) 0.4905(5) 0.6640(5) 0.0448(10) Uani 1 1 d . . . . .
C1 C 0.5604(4) 0.9427(5) 0.3003(6) 0.0454(10) Uani 1 1 d . . . . .
C8 C 1.000000 0.5644(6) 0.750000 0.0420(13) Uani 1 2 d S T P . .
H8 H 0.999999 0.665643 0.750001 0.050 Uiso 1 2 calc R U P . .
C6 C 0.8993(4) 0.3399(5) 0.6645(6) 0.0551(12) Uani 1 1 d . . . . .
H6 H 0.831802 0.288582 0.607639 0.066 Uiso 1 1 calc R U . . .
C2 C 0.6204(4) 1.0775(5) 0.3481(6) 0.0565(12) Uani 1 1 d . . . . .
H2A H 0.699142 1.079565 0.412425 0.068 Uiso 1 1 calc R U . . .
C7 C 1.000000 0.2675(7) 0.750000 0.0566(17) Uani 1 2 d S T P . .
C3 C 0.5609(5) 1.2009(5) 0.2985(7) 0.0642(13) Uani 1 1 d . . . . .
H3 H 0.599638 1.289391 0.327777 0.077 Uiso 1 1 calc R U . . .

loop_
_atom_site_aniso_label
_atom_site_aniso_U_11
_atom_site_aniso_U_22
_atom_site_aniso_U_33
_atom_site_aniso_U_23
_atom_site_aniso_U_13
_atom_site_aniso_U_12
Se1 0.0436(4) 0.0444(4) 0.0643(4) 0.000 -0.0059(3) 0.000
Br1 0.1806(12) 0.0428(5) 0.1076(8) 0.000 0.0164(7) 0.000
O2 0.0416(17) 0.055(2) 0.072(2) -0.0017(16) -0.0168(15) 0.0020(14)
O1 0.0482(19) 0.072(2) 0.079(2) -0.0042(18) -0.0152(17) -0.0164(16)
N1 0.0396(19) 0.054(2) 0.057(2) 0.0047(18) -0.0063(16) 0.0022(16)
C4 0.039(2) 0.062(3) 0.042(2) -0.001(2) 0.0015(18) -0.008(2)
C5 0.045(2) 0.049(2) 0.040(2) -0.0006(18) 0.0048(18) -0.0058(18)
C1 0.038(2) 0.052(2) 0.044(2) 0.0025(18) -0.0018(18) 0.0000(18)
C8 0.042(3) 0.043(3) 0.040(3) 0.000 0.004(2) 0.000
C6 0.065(3) 0.050(3) 0.050(3) -0.006(2) 0.009(2) -0.015(2)
C2 0.054(3) 0.058(3) 0.054(3) -0.003(2) -0.001(2) -0.012(2)
C7 0.076(5) 0.044(4) 0.051(4) 0.000 0.016(3) 0.000
C3 0.076(3) 0.054(3) 0.065(3) -0.003(2) 0.016(3) -0.012(2)

loop_
_atom_type_symbol
_atom_type_description
_atom_type_scat_dispersion_real
_atom_type_scat_dispersion_imag
_atom_type_scat_source
C C 0.0033 0.0016 'International Tables Vol C Tables 4.2.6.8 and 6.1.1.4'
H H 0.0000 0.0000 'International Tables Vol C Tables 4.2.6.8 and 6.1.1.4'
Br Br -0.2901 2.4595 'International Tables Vol C Tables 4.2.6.8 and 6.1.1.4'
N N 0.0061 0.0033 'International Tables Vol C Tables 4.2.6.8 and 6.1.1.4'
O O 0.0106 0.0060 'International Tables Vol C Tables 4.2.6.8 and 6.1.1.4'
Se Se -0.0929 2.2259 'International Tables Vol C Tables 4.2.6.8 and 6.1.1.4'

loop_
_geom_angle_atom_site_label_1
_geom_angle_atom_site_label_2
_geom_angle_atom_site_label_3
_geom_angle
_geom_angle_site_symmetry_1
_geom_angle_site_symmetry_3
_geom_angle_publ_flag
N1 Se1 N1 92.8(2) . 2_655 ?
C4 O2 H2 109.5 . . ?
C1 N1 Se1 108.0(3) . . ?
O2 C4 C5 113.0(3) . . ?
O1 C4 O2 123.7(4) . . ?
O1 C4 C5 123.3(4) . . ?
C8 C5 C4 121.5(4) . . ?
C8 C5 C6 119.7(4) . . ?
C6 C5 C4 118.8(4) . . ?
N1 C1 C1 115.6(2) . 2_655 ?
N1 C1 C2 124.7(4) . . ?
C2 C1 C1 119.6(3) . 2_655 ?
C5 C8 C5 120.8(6) 2_756 . ?
C5 C8 H8 119.6 2_756 . ?
C5 C8 H8 119.6 . . ?
C5 C6 H6 120.5 . . ?
C7 C6 C5 118.9(5) . . ?
C7 C6 H6 120.5 . . ?
C1 C2 H2A 120.8 . . ?
C3 C2 C1 118.5(4) . . ?
C3 C2 H2A 120.8 . . ?
C6 C7 Br1 119.0(3) . . ?
C6 C7 Br1 119.0(3) 2_756 . ?
C6 C7 C6 121.9(6) 2_756 . ?
C2 C3 C3 121.9(3) . 2_655 ?
C2 C3 H3 119.0 . . ?
C3 C3 H3 119.0 2_655 . ?

loop_
_geom_bond_atom_site_label_1
_geom_bond_atom_site_label_2
_geom_bond_distance
_geom_bond_site_symmetry_2
_geom_bond_publ_flag
Se1 N1 1.785(4) . ?
Se1 N1 1.785(4) 2_655 ?
Br1 C7 1.894(7) . ?
O2 H2 0.8200 . ?
O2 C4 1.315(5) . ?
O1 C4 1.205(5) . ?
N1 C1 1.333(5) . ?
C4 C5 1.493(6) . ?
C5 C8 1.374(5) . ?
C5 C6 1.384(6) . ?
C1 C1 1.432(8) 2_655 ?
C1 C2 1.425(6) . ?
C8 H8 0.9300 . ?
C6 H6 0.9300 . ?
C6 C7 1.369(6) . ?
C2 H2A 0.9300 . ?
C2 C3 1.334(7) . ?
C3 C3 1.430(10) 2_655 ?
C3 H3 0.9300 . ?

loop_
_geom_hbond_atom_site_label_D
_geom_hbond_atom_site_label_H
_geom_hbond_atom_site_label_A
_geom_hbond_distance_DH
_geom_hbond_distance_HA
_geom_hbond_distance_DA
_geom_hbond_angle_DHA
_geom_hbond_site_symmetry_A
_geom_hbond_publ_flag
O2 H2 N1 0.82 1.89 2.706(4) 171.5 . yes

loop_
_geom_torsion_atom_site_label_1
_geom_torsion_atom_site_label_2
_geom_torsion_atom_site_label_3
_geom_torsion_atom_site_label_4
_geom_torsion
_geom_torsion_site_symmetry_1
_geom_torsion_site_symmetry_2
_geom_torsion_site_symmetry_3
_geom_torsion_site_symmetry_4
_geom_torsion_publ_flag
Se1 N1 C1 C1 0.2(6) . . . 2_655 ?
Se1 N1 C1 C2 -179.3(4) . . . . ?
O2 C4 C5 C8 -2.2(6) . . . . ?
O2 C4 C5 C6 179.6(4) . . . . ?
O1 C4 C5 C8 177.4(4) . . . . ?
O1 C4 C5 C6 -0.8(7) . . . . ?
N1 Se1 N1 C1 -0.1(2) 2_655 . . . ?
N1 C1 C2 C3 -180.0(5) . . . . ?
C4 C5 C8 C5 -178.0(4) . . . 2_756 ?
C4 C5 C6 C7 177.7(3) . . . . ?
C5 C6 C7 Br1 -179.7(3) . . . . ?
C5 C6 C7 C6 0.3(3) . . . 2_756 ?
C1 C1 C2 C3 0.6(8) 2_655 . . . ?
C1 C2 C3 C3 0.8(9) . . . 2_655 ?
C8 C5 C6 C7 -0.5(6) . . . . ?
C6 C5 C8 C5 0.3(3) . . . 2_756 ?
